data_7135722
loop_
_publ_author_name
'Wang, Yueyuan'
'Huang, Longtao'
'Xu, Shizhao'
'Lin, Luqing'

_publ_section_title
;
 Oxygen-directed, copper-catalyzed, diastereoselective protosilylation of
 cyclopropenes.
;
_journal_issue 34
_journal_name_full 'Chemical communications (Cambridge, England)'
_journal_page_first 8756
_journal_page_last 8760
_journal_paper_doi 10.1039/d6cc01351a
_journal_volume 62
_journal_year 2026
_chemical_formula_moiety 'C19 H21 Br O2 Si'
_chemical_formula_sum 'C19 H21 Br O2 Si'
_chemical_formula_weight 389.36
_space_group_crystal_system monoclinic
_space_group_IT_number 14
_space_group_name_Hall '-P 2yn'
_space_group_name_H-M_alt 'P 1 21/n 1'
_atom_sites_solution_hydrogens geom
_atom_sites_solution_primary iterative
_audit_creation_date 2025-12-19
_audit_creation_method
;
Olex2 1.5
(compiled 2025.07.13 svn.rb7424aed for OlexSys, GUI svn.r7314)
;
_audit_update_record
;
2025-12-19 deposited with the CCDC.	2026-04-09 downloaded from the CCDC.
;
_cell_angle_alpha 90
_cell_angle_beta 97.770(2)
_cell_angle_gamma 90
_cell_formula_units_Z 4
_cell_length_a 12.5608(8)
_cell_length_b 6.7690(4)
_cell_length_c 21.8646(14)
_cell_measurement_reflns_used 9923
_cell_measurement_temperature 180.00
_cell_measurement_theta_max 71.96
_cell_measurement_theta_min 3.35
_cell_volume 1841.9(2)
_computing_cell_refinement 'SAINT V8.40B (?, 2016)'
_computing_data_reduction 'SAINT V8.40B (?, 2016)'
_computing_molecular_graphics 'Olex2 1.5 (Dolomanov et al., 2009)'
_computing_publication_material 'Olex2 1.5 (Dolomanov et al., 2009)'
_computing_structure_refinement 'SHELXL 2018/3 (Sheldrick, 2015)'
_computing_structure_solution 'olex2.solve 1.5 (Bourhis et al., 2015)'
_diffrn_ambient_temperature 180.00
_diffrn_measured_fraction_theta_full 0.944
_diffrn_measured_fraction_theta_max 0.914
_diffrn_measurement_device_type 'Bruker APEX-II CCD'
_diffrn_measurement_method '\f and \w scans'
_diffrn_radiation_type GaK\a
_diffrn_radiation_wavelength 1.34138
_diffrn_reflns_av_R_equivalents 0.0730
_diffrn_reflns_av_unetI/netI 0.0613
_diffrn_reflns_Laue_measured_fraction_full 0.944
_diffrn_reflns_Laue_measured_fraction_max 0.914
_diffrn_reflns_limit_h_max 17
_diffrn_reflns_limit_h_min -17
_diffrn_reflns_limit_k_max 9
_diffrn_reflns_limit_k_min -8
_diffrn_reflns_limit_l_max 29
_diffrn_reflns_limit_l_min -30
_diffrn_reflns_number 24979
_diffrn_reflns_point_group_measured_fraction_full 0.944
_diffrn_reflns_point_group_measured_fraction_max 0.914
_diffrn_reflns_theta_full 53.594
_diffrn_reflns_theta_max 72.342
_diffrn_reflns_theta_min 3.348
_diffrn_source_current 3.57
_diffrn_source_power 0.2492217
_diffrn_source_voltage 69.81
_diffrn_standards_number 0
_exptl_absorpt_coefficient_mu 2.443
_exptl_absorpt_correction_T_max 0.7536
_exptl_absorpt_correction_T_min 0.3533
_exptl_absorpt_correction_type multi-scan
_exptl_absorpt_process_details
;
SADABS-2016/2 (Bruker,2016/2) was used for absorption correction.
wR2(int) was 0.1738 before and 0.0968 after correction.
The Ratio of minimum to maximum transmission is 0.4688.
The \l/2 correction factor is Not present.
;
_exptl_crystal_colour 'clear light colourless'
_exptl_crystal_colour_lustre clear
_exptl_crystal_colour_modifier light
_exptl_crystal_colour_primary colourless
_exptl_crystal_density_diffrn 1.404
_exptl_crystal_description block
_exptl_crystal_F_000 800
_exptl_crystal_size_max 0.56
_exptl_crystal_size_mid 0.2
_exptl_crystal_size_min 0.19
_refine_diff_density_max 0.726
_refine_diff_density_min -0.940
_refine_diff_density_rms 0.123
_refine_ls_extinction_coef 0.062(4)
_refine_ls_extinction_expression Fc^*^=kFc[1+0.001xFc^2^\l^3^/sin(2\q)]^-1/4^
_refine_ls_extinction_method 'SHELXL-2018/3 (Sheldrick 2018)'
_refine_ls_goodness_of_fit_ref 1.108
_refine_ls_hydrogen_treatment constr
_refine_ls_matrix_type full
_refine_ls_number_parameters 212
_refine_ls_number_reflns 5052
_refine_ls_number_restraints 0
_refine_ls_restrained_S_all 1.108
_refine_ls_R_factor_all 0.0744
_refine_ls_R_factor_gt 0.0630
_refine_ls_shift/su_max 0.001
_refine_ls_shift/su_mean 0.000
_refine_ls_structure_factor_coef Fsqd
_refine_ls_weighting_details 'w=1/[\s^2^(Fo^2^)+(0.1218P)^2^] where P=(Fo^2^+2Fc^2^)/3'
_refine_ls_weighting_scheme calc
_refine_ls_wR_factor_gt 0.1694
_refine_ls_wR_factor_ref 0.1791
_reflns_Friedel_coverage 0.000
_reflns_number_gt 4162
_reflns_number_total 5052
_reflns_threshold_expression 'I > 2\s(I)'
_cod_data_source_file d6cc01351a2.cif
_cod_data_source_block 25oct24_llq_2_0m
_cod_depositor_comments 'Adding full bibliography for 7135722.cif.'
_cod_database_code 7135722
_shelx_shelxl_version_number 2018/3
_shelx_space_group_comment
;
The symmetry employed for this shelxl refinement is uniquely defined
by the following loop, which should always be used as a source of
symmetry information in preference to the above space-group names.
They are only intended as comments.
;
_shelx_estimated_absorpt_t_max 0.654
_shelx_estimated_absorpt_t_min 0.342
_olex2_refinement_description
;
1.a Ternary CH refined with riding coordinates:
 C9(H9)
1.b Secondary CH2 refined with riding coordinates:
 C10(H10A,H10B)
1.c Aromatic/amide H refined with riding coordinates:
 C1(H1), C2(H2), C3(H3), C5(H5), C6(H6), C15(H15), C16(H16), C18(H18), C19(H19)
1.d Idealised Me refined as rotating group:
 C7(H7A,H7B,H7C), C8(H8A,H8B,H8C), C13(H13A,H13B,H13C)
;
_olex2_submission_special_instructions 'No special instructions were received'

loop_
_space_group_symop_operation_xyz
'x, y, z'
'-x+1/2, y+1/2, -z+1/2'
'-x, -y, -z'
'x-1/2, -y-1/2, z-1/2'

loop_
_atom_site_label
_atom_site_type_symbol
_atom_site_fract_x
_atom_site_fract_y
_atom_site_fract_z
_atom_site_U_iso_or_equiv
_atom_site_adp_type
_atom_site_occupancy
_atom_site_site_symmetry_order
_atom_site_calc_flag
_atom_site_refinement_flags_posn
_atom_site_refinement_flags_adp
_atom_site_refinement_flags_occupancy
_atom_site_disorder_assembly
_atom_site_disorder_group
Br1 Br 0.32216(2) 0.03894(4) 0.23979(2) 0.04765(18) Uani 1 1 d . . . . .
Si1 Si 0.89790(4) 0.42568(7) 0.09678(2) 0.02673(19) Uani 1 1 d . . . . .
O1 O 0.57530(14) 0.6227(2) 0.07192(7) 0.0427(4) Uani 1 1 d . . . . .
O2 O 0.72027(15) 0.8115(2) 0.09996(9) 0.0499(5) Uani 1 1 d . . . . .
C1 C 0.7111(2) 0.3189(4) -0.10102(11) 0.0435(5) Uani 1 1 d . . . . .
H1 H 0.674179 0.296498 -0.141269 0.052 Uiso 1 1 calc R U . . .
C2 C 0.7360(2) 0.5079(4) -0.08112(12) 0.0456(6) Uani 1 1 d . . . . .
H2 H 0.715511 0.616835 -0.107490 0.055 Uiso 1 1 calc R U . . .
C3 C 0.7911(2) 0.5398(3) -0.02239(11) 0.0390(5) Uani 1 1 d . . . . .
H3 H 0.808343 0.671193 -0.009344 0.047 Uiso 1 1 calc R U . . .
C4 C 0.82145(15) 0.3840(3) 0.01773(9) 0.0298(4) Uani 1 1 d . . . . .
C5 C 0.7940(2) 0.1930(3) -0.00344(11) 0.0403(5) Uani 1 1 d . . . . .
H5 H 0.812634 0.083137 0.022895 0.048 Uiso 1 1 calc R U . . .
C6 C 0.7403(2) 0.1620(4) -0.06214(12) 0.0488(6) Uani 1 1 d . . . . .
H6 H 0.723267 0.031127 -0.075826 0.059 Uiso 1 1 calc R U . . .
C7 C 0.96774(18) 0.6683(3) 0.09980(10) 0.0366(5) Uani 1 1 d . . . . .
H7A H 1.006069 0.689637 0.141368 0.055 Uiso 1 1 calc R U . . .
H7B H 0.914817 0.773810 0.089780 0.055 Uiso 1 1 calc R U . . .
H7C H 1.019139 0.669407 0.069839 0.055 Uiso 1 1 calc R U . . .
C8 C 0.99808(18) 0.2241(3) 0.11631(11) 0.0408(5) Uani 1 1 d . . . . .
H8A H 1.044933 0.215014 0.084033 0.061 Uiso 1 1 calc R U . . .
H8B H 0.960414 0.098361 0.119164 0.061 Uiso 1 1 calc R U . . .
H8C H 1.041499 0.253136 0.155975 0.061 Uiso 1 1 calc R U . . .
C9 C 0.80253(15) 0.4052(3) 0.15558(9) 0.0289(4) Uani 1 1 d . . . . .
H9 H 0.799739 0.267664 0.172006 0.035 Uiso 1 1 calc R U . . .
C10 C 0.78925(19) 0.5572(3) 0.20406(11) 0.0373(5) Uani 1 1 d . . . . .
H10A H 0.785645 0.509668 0.246552 0.045 Uiso 1 1 calc R U . . .
H10B H 0.826372 0.685339 0.201565 0.045 Uiso 1 1 calc R U . . .
C11 C 0.69508(16) 0.5143(3) 0.15593(9) 0.0280(4) Uani 1 1 d . . . . .
C12 C 0.66734(17) 0.6664(3) 0.10718(10) 0.0324(4) Uani 1 1 d . . . . .
C13 C 0.5399(2) 0.7591(4) 0.02237(13) 0.0544(7) Uani 1 1 d . . . . .
H13A H 0.599184 0.784808 -0.001467 0.082 Uiso 1 1 calc R U . . .
H13B H 0.517411 0.883337 0.039724 0.082 Uiso 1 1 calc R U . . .
H13C H 0.479308 0.701550 -0.004702 0.082 Uiso 1 1 calc R U . . .
C14 C 0.60252(15) 0.3992(3) 0.17439(8) 0.0259(4) Uani 1 1 d . . . . .
C15 C 0.54134(17) 0.4793(3) 0.21704(10) 0.0304(4) Uani 1 1 d . . . . .
H15 H 0.557873 0.607606 0.233218 0.036 Uiso 1 1 calc R U . . .
C16 C 0.45692(16) 0.3750(3) 0.23618(9) 0.0326(4) Uani 1 1 d . . . . .
H16 H 0.415370 0.430379 0.265114 0.039 Uiso 1 1 calc R U . . .
C17 C 0.43448(15) 0.1877(3) 0.21213(9) 0.0305(4) Uani 1 1 d . . . . .
C18 C 0.49311(16) 0.1040(3) 0.16944(9) 0.0314(4) Uani 1 1 d . . . . .
H18 H 0.476246 -0.024203 0.153268 0.038 Uiso 1 1 calc R U . . .
C19 C 0.57739(16) 0.2124(3) 0.15081(8) 0.0292(4) Uani 1 1 d . . . . .
H19 H 0.618268 0.157345 0.121487 0.035 Uiso 1 1 calc R U . . .

loop_
_atom_site_aniso_label
_atom_site_aniso_U_11
_atom_site_aniso_U_22
_atom_site_aniso_U_33
_atom_site_aniso_U_23
_atom_site_aniso_U_13
_atom_site_aniso_U_12
Br1 0.0312(2) 0.0571(3) 0.0565(3) -0.00393(10) 0.01247(14) -0.01606(10)
Si1 0.0227(3) 0.0215(3) 0.0357(3) 0.00073(18) 0.0026(2) -0.00178(17)
O1 0.0439(9) 0.0368(8) 0.0438(8) 0.0129(7) -0.0069(7) 0.0024(7)
O2 0.0445(10) 0.0273(8) 0.0784(12) 0.0135(7) 0.0101(8) -0.0019(7)
C1 0.0376(12) 0.0518(14) 0.0394(10) -0.0035(9) -0.0009(9) -0.0069(10)
C2 0.0474(15) 0.0458(13) 0.0420(13) 0.0062(10) -0.0003(10) 0.0092(11)
C3 0.0478(14) 0.0292(11) 0.0393(11) -0.0003(8) 0.0032(10) 0.0040(9)
C4 0.0242(9) 0.0298(10) 0.0357(9) -0.0007(7) 0.0052(7) -0.0018(7)
C5 0.0424(12) 0.0308(11) 0.0453(11) 0.0024(8) -0.0030(9) -0.0101(9)
C6 0.0516(15) 0.0404(12) 0.0516(13) -0.0066(10) -0.0037(11) -0.0137(11)
C7 0.0343(11) 0.0267(10) 0.0491(11) -0.0025(8) 0.0072(9) -0.0077(8)
C8 0.0309(11) 0.0314(11) 0.0585(13) 0.0032(9) 0.0002(9) 0.0054(8)
C9 0.0229(9) 0.0290(9) 0.0336(9) 0.0042(7) -0.0005(7) -0.0021(7)
C10 0.0292(11) 0.0476(13) 0.0346(10) -0.0094(8) 0.0022(8) -0.0115(9)
C11 0.0240(9) 0.0269(9) 0.0326(9) -0.0016(7) 0.0025(7) -0.0029(7)
C12 0.0296(10) 0.0219(9) 0.0466(11) 0.0005(7) 0.0090(8) 0.0038(7)
C13 0.0584(16) 0.0509(15) 0.0525(13) 0.0231(11) 0.0028(12) 0.0158(13)
C14 0.0212(9) 0.0263(9) 0.0294(8) 0.0034(7) 0.0006(6) 0.0015(7)
C15 0.0258(10) 0.0281(9) 0.0365(10) -0.0031(7) 0.0018(8) 0.0004(7)
C16 0.0217(9) 0.0384(11) 0.0373(10) -0.0015(8) 0.0026(7) 0.0037(8)
C17 0.0194(8) 0.0371(10) 0.0341(9) 0.0030(7) 0.0003(7) -0.0033(7)
C18 0.0239(9) 0.0320(10) 0.0372(10) -0.0015(7) -0.0004(7) -0.0048(7)
C19 0.0244(9) 0.0298(9) 0.0328(9) -0.0022(7) 0.0018(7) -0.0012(7)

loop_
_atom_type_symbol
_atom_type_description
_atom_type_scat_dispersion_real
_atom_type_scat_dispersion_imag
_atom_type_scat_source
C C 0.0137 0.0067 'International Tables Vol C Tables 4.2.6.8 and 6.1.1.4'
H H 0.0000 0.0000 'International Tables Vol C Tables 4.2.6.8 and 6.1.1.4'
Br Br -0.9338 1.0006 'International Tables Vol C Tables 4.2.6.8 and 6.1.1.4'
O O 0.0412 0.0250 'International Tables Vol C Tables 4.2.6.8 and 6.1.1.4'
Si Si 0.2148 0.2488 'International Tables Vol C Tables 4.2.6.8 and 6.1.1.4'

loop_
_geom_angle_atom_site_label_1
_geom_angle_atom_site_label_2
_geom_angle_atom_site_label_3
_geom_angle
_geom_angle_site_symmetry_1
_geom_angle_site_symmetry_3
_geom_angle_publ_flag
C7 Si1 C4 110.16(10) . . ?
C7 Si1 C8 109.73(11) . . ?
C7 Si1 C9 112.51(9) . . ?
C8 Si1 C4 110.20(10) . . ?
C8 Si1 C9 105.21(10) . . ?
C9 Si1 C4 108.93(8) . . ?
C12 O1 C13 116.45(19) . . ?
C2 C1 H1 120.3 . . ?
C2 C1 C6 119.5(2) . . ?
C6 C1 H1 120.3 . . ?
C1 C2 H2 120.0 . . ?
C1 C2 C3 120.1(2) . . ?
C3 C2 H2 120.0 . . ?
C2 C3 H3 119.2 . . ?
C2 C3 C4 121.6(2) . . ?
C4 C3 H3 119.2 . . ?
C3 C4 Si1 121.87(16) . . ?
C3 C4 C5 117.20(19) . . ?
C5 C4 Si1 120.93(16) . . ?
C4 C5 H5 119.5 . . ?
C6 C5 C4 120.9(2) . . ?
C6 C5 H5 119.5 . . ?
C1 C6 C5 120.7(2) . . ?
C1 C6 H6 119.6 . . ?
C5 C6 H6 119.6 . . ?
Si1 C7 H7A 109.5 . . ?
Si1 C7 H7B 109.5 . . ?
Si1 C7 H7C 109.5 . . ?
H7A C7 H7B 109.5 . . ?
H7A C7 H7C 109.5 . . ?
H7B C7 H7C 109.5 . . ?
Si1 C8 H8A 109.5 . . ?
Si1 C8 H8B 109.5 . . ?
Si1 C8 H8C 109.5 . . ?
H8A C8 H8B 109.5 . . ?
H8A C8 H8C 109.5 . . ?
H8B C8 H8C 109.5 . . ?
Si1 C9 H9 111.8 . . ?
C10 C9 Si1 125.06(15) . . ?
C10 C9 H9 111.8 . . ?
C10 C9 C11 59.14(14) . . ?
C11 C9 Si1 127.53(14) . . ?
C11 C9 H9 111.8 . . ?
C9 C10 H10A 117.6 . . ?
C9 C10 H10B 117.6 . . ?
H10A C10 H10B 114.7 . . ?
C11 C10 C9 61.66(14) . . ?
C11 C10 H10A 117.6 . . ?
C11 C10 H10B 117.6 . . ?
C10 C11 C9 59.21(14) . . ?
C12 C11 C9 116.65(16) . . ?
C12 C11 C10 116.98(18) . . ?
C12 C11 C14 115.91(17) . . ?
C14 C11 C9 117.68(16) . . ?
C14 C11 C10 118.55(17) . . ?
O1 C12 C11 111.15(17) . . ?
O2 C12 O1 123.7(2) . . ?
O2 C12 C11 125.2(2) . . ?
O1 C13 H13A 109.5 . . ?
O1 C13 H13B 109.5 . . ?
O1 C13 H13C 109.5 . . ?
H13A C13 H13B 109.5 . . ?
H13A C13 H13C 109.5 . . ?
H13B C13 H13C 109.5 . . ?
C15 C14 C11 119.68(17) . . ?
C19 C14 C11 121.32(17) . . ?
C19 C14 C15 118.99(18) . . ?
C14 C15 H15 119.4 . . ?
C16 C15 C14 121.13(18) . . ?
C16 C15 H15 119.4 . . ?
C15 C16 H16 120.8 . . ?
C15 C16 C17 118.45(18) . . ?
C17 C16 H16 120.8 . . ?
C16 C17 Br1 119.08(15) . . ?
C18 C17 Br1 118.91(16) . . ?
C18 C17 C16 122.00(18) . . ?
C17 C18 H18 120.8 . . ?
C17 C18 C19 118.39(19) . . ?
C19 C18 H18 120.8 . . ?
C14 C19 C18 121.04(18) . . ?
C14 C19 H19 119.5 . . ?
C18 C19 H19 119.5 . . ?

loop_
_geom_bond_atom_site_label_1
_geom_bond_atom_site_label_2
_geom_bond_distance
_geom_bond_site_symmetry_2
_geom_bond_publ_flag
Br1 C17 1.8975(19) . ?
Si1 C4 1.882(2) . ?
Si1 C7 1.859(2) . ?
Si1 C8 1.866(2) . ?
Si1 C9 1.877(2) . ?
O1 C12 1.333(3) . ?
O1 C13 1.447(3) . ?
O2 C12 1.208(3) . ?
C1 H1 0.9500 . ?
C1 C2 1.373(4) . ?
C1 C6 1.379(4) . ?
C2 H2 0.9500 . ?
C2 C3 1.391(4) . ?
C3 H3 0.9500 . ?
C3 C4 1.392(3) . ?
C4 C5 1.401(3) . ?
C5 H5 0.9500 . ?
C5 C6 1.383(3) . ?
C6 H6 0.9500 . ?
C7 H7A 0.9800 . ?
C7 H7B 0.9800 . ?
C7 H7C 0.9800 . ?
C8 H8A 0.9800 . ?
C8 H8B 0.9800 . ?
C8 H8C 0.9800 . ?
C9 H9 1.0000 . ?
C9 C10 1.502(3) . ?
C9 C11 1.539(3) . ?
C10 H10A 0.9900 . ?
C10 H10B 0.9900 . ?
C10 C11 1.501(3) . ?
C11 C12 1.489(3) . ?
C11 C14 1.499(3) . ?
C13 H13A 0.9800 . ?
C13 H13B 0.9800 . ?
C13 H13C 0.9800 . ?
C14 C15 1.396(3) . ?
C14 C19 1.386(3) . ?
C15 H15 0.9500 . ?
C15 C16 1.385(3) . ?
C16 H16 0.9500 . ?
C16 C17 1.387(3) . ?
C17 C18 1.386(3) . ?
C18 H18 0.9500 . ?
C18 C19 1.393(3) . ?
C19 H19 0.9500 . ?

loop_
_geom_torsion_atom_site_label_1
_geom_torsion_atom_site_label_2
_geom_torsion_atom_site_label_3
_geom_torsion_atom_site_label_4
_geom_torsion
_geom_torsion_site_symmetry_1
_geom_torsion_site_symmetry_2
_geom_torsion_site_symmetry_3
_geom_torsion_site_symmetry_4
_geom_torsion_publ_flag
Br1 C17 C18 C19 -178.18(15) . . . . ?
Si1 C4 C5 C6 -178.3(2) . . . . ?
Si1 C9 C10 C11 116.58(18) . . . . ?
Si1 C9 C11 C10 -112.6(2) . . . . ?
Si1 C9 C11 C12 -5.7(3) . . . . ?
Si1 C9 C11 C14 138.96(16) . . . . ?
C1 C2 C3 C4 -0.6(4) . . . . ?
C2 C1 C6 C5 0.1(4) . . . . ?
C2 C3 C4 Si1 179.0(2) . . . . ?
C2 C3 C4 C5 -0.1(4) . . . . ?
C3 C4 C5 C6 0.8(4) . . . . ?
C4 Si1 C9 C10 -127.63(18) . . . . ?
C4 Si1 C9 C11 -52.18(19) . . . . ?
C4 C5 C6 C1 -0.8(4) . . . . ?
C6 C1 C2 C3 0.6(4) . . . . ?
C7 Si1 C4 C3 -21.6(2) . . . . ?
C7 Si1 C4 C5 157.51(18) . . . . ?
C7 Si1 C9 C10 -5.2(2) . . . . ?
C7 Si1 C9 C11 70.27(19) . . . . ?
C8 Si1 C4 C3 -142.82(19) . . . . ?
C8 Si1 C4 C5 36.3(2) . . . . ?
C8 Si1 C9 C10 114.24(19) . . . . ?
C8 Si1 C9 C11 -170.30(17) . . . . ?
C9 Si1 C4 C3 102.24(19) . . . . ?
C9 Si1 C4 C5 -78.64(19) . . . . ?
C9 C10 C11 C12 -106.4(2) . . . . ?
C9 C10 C11 C14 106.9(2) . . . . ?
C9 C11 C12 O1 120.34(19) . . . . ?
C9 C11 C12 O2 -59.8(3) . . . . ?
C9 C11 C14 C15 132.72(19) . . . . ?
C9 C11 C14 C19 -46.0(3) . . . . ?
C10 C9 C11 C12 107.0(2) . . . . ?
C10 C9 C11 C14 -108.4(2) . . . . ?
C10 C11 C12 O1 -172.45(18) . . . . ?
C10 C11 C12 O2 7.4(3) . . . . ?
C10 C11 C14 C15 64.6(3) . . . . ?
C10 C11 C14 C19 -114.1(2) . . . . ?
C11 C14 C15 C16 -178.44(18) . . . . ?
C11 C14 C19 C18 178.21(18) . . . . ?
C12 C11 C14 C15 -82.4(2) . . . . ?
C12 C11 C14 C19 98.9(2) . . . . ?
C13 O1 C12 O2 0.6(3) . . . . ?
C13 O1 C12 C11 -179.55(19) . . . . ?
C14 C11 C12 O1 -24.9(2) . . . . ?
C14 C11 C12 O2 155.0(2) . . . . ?
C14 C15 C16 C17 0.2(3) . . . . ?
C15 C14 C19 C18 -0.5(3) . . . . ?
C15 C16 C17 Br1 177.98(15) . . . . ?
C15 C16 C17 C18 -0.6(3) . . . . ?
C16 C17 C18 C19 0.4(3) . . . . ?
C17 C18 C19 C14 0.2(3) . . . . ?
C19 C14 C15 C16 0.3(3) . . . . ?
